data_4508326
loop_
_publ_author_name
'Durka, Krzysztof'
'Jarzembska, Katarzyna N.'
'Kami\'nski, Rados\/law'
'Luli\'nski, Sergiusz'
'Serwatowski, Janusz'
'Wo\'zniak, Krzysztof'

_publ_section_title
;
 Nanotubular Hydrogen-Bonded Organic Framework Architecture of
 1,2-Phenylenediboronic Acid Hosting Ice Clusters
;
_journal_issue 10
_journal_name_full 'Crystal Growth &amp; Design'
_journal_page_first 4181
_journal_paper_doi 10.1021/cg401087j
_journal_volume 13
_journal_year 2013
_chemical_formula_sum 'C6 H8 B2 O4'
_chemical_formula_weight 165.7
_chemical_melting_point 121
_chemical_name_systematic
; 
 1,2-phenylenediboronic acid   
;
_space_group_IT_number 14
_symmetry_cell_setting monoclinic
_symmetry_Int_Tables_number 14
_symmetry_space_group_name_Hall '-P 2yn'
_symmetry_space_group_name_H-M 'P 1 21/n 1'
_cell_angle_alpha 90
_cell_angle_beta 95.392(5)
_cell_angle_gamma 90
_cell_formula_units_Z 4
_cell_length_a 5.8016(4)
_cell_length_b 11.9737(7)
_cell_length_c 11.5439(6)
_cell_measurement_reflns_used 1308
_cell_measurement_temperature 100
_cell_measurement_theta_max 31.44
_cell_measurement_theta_min 2.11
_cell_volume 798.37(8)
_computing_cell_refinement 'Bruker APEX2 software'
_computing_data_collection 'Bruker APEX2 software (APEX2, 2010)'
_computing_data_reduction
;
SAINT intergration software (SAINT, 2010),
SORTAV (Blessing, 1995)
;
_computing_molecular_graphics 'Diamond 3.0d (Diamond, 2005)'
_computing_structure_refinement
;
JANA2006
;
_computing_structure_solution
;
JANA2006
;
_diffrn_ambient_temperature 100(2)
_diffrn_detector 'APEXII CCD camera'
_diffrn_measured_fraction_theta_full 0.98
_diffrn_measured_fraction_theta_max 0.93
_diffrn_measurement_device '\k-geometry diffractometer'
_diffrn_measurement_device_type 'Bruker APEXII'
_diffrn_measurement_method 'omega scans'
_diffrn_orient_matrix_type 'X-axis to radiation source'
_diffrn_radiation_monochromator 'multi-layer optics'
_diffrn_radiation_probe x-ray
_diffrn_radiation_source 'TXS rotating anode'
_diffrn_radiation_type MoK\a
_diffrn_radiation_wavelength 0.71073
_diffrn_reflns_av_R_equivalents 0.0311
_diffrn_reflns_av_sigmaI/netI 0.0264
_diffrn_reflns_limit_h_max 7
_diffrn_reflns_limit_h_min -7
_diffrn_reflns_limit_k_max 16
_diffrn_reflns_limit_k_min -16
_diffrn_reflns_limit_l_max 15
_diffrn_reflns_limit_l_min -15
_diffrn_reflns_number 11303
_diffrn_reflns_theta_full 28.56
_diffrn_reflns_theta_max 29.38
_diffrn_reflns_theta_min 2.46
_diffrn_source 'rotating-anode X-ray source'
_exptl_absorpt_coefficient_mu 0.109
_exptl_absorpt_correction_T_max 0.99213
_exptl_absorpt_correction_T_min 0.98642
_exptl_absorpt_correction_type multi-scan
_exptl_absorpt_process_details
;
 R. H. Blessing, Acta Cryst., 1995, A51, 33
;
_exptl_crystal_colour colourless
_exptl_crystal_density_diffrn 1.3785
_exptl_crystal_density_method 'Not Measured'
_exptl_crystal_description unspecified
_exptl_crystal_F_000 344
_exptl_crystal_size_max 0.10
_exptl_crystal_size_mid 0.10
_exptl_crystal_size_min 0.08
_refine_diff_density_max 0.16
_refine_diff_density_min -0.14
_refine_ls_extinction_method none
_refine_ls_goodness_of_fit_gt 1.39
_refine_ls_goodness_of_fit_ref 1.26
_refine_ls_hydrogen_treatment mixed
_refine_ls_number_constraints 20
_refine_ls_number_parameters 121
_refine_ls_number_reflns 2037
_refine_ls_number_restraints 4
_refine_ls_R_factor_all 0.0539
_refine_ls_R_factor_gt 0.0249
_refine_ls_shift/su_max 0.0210
_refine_ls_shift/su_mean 0.0018
_refine_ls_structure_factor_coef F
_refine_ls_weighting_details w=1/(\s^2^(F)+0.0001F^2^)
_refine_ls_weighting_scheme sigma
_refine_ls_wR_factor_gt 0.0284
_refine_ls_wR_factor_ref 0.0323
_reflns_number_gt 1342
_reflns_number_total 2037
_reflns_threshold_expression I>3\s(I)
_cod_data_source_file cg401087j_si_002.cif
_cod_data_source_block 1c
_cod_depositor_comments
;
The following automatic conversions were performed:

'_diffrn_radiation_probe' value 'X-ray' changed to 'x-ray' according
to /home/saulius/struct/CIF-dictionaries/cif_core.dic dictionary
named 'cif_core.dic' version 2.4.2 from 2011-04-26.

Automatic conversion script
Id: cif_fix_values 1891 2012-01-12 08:04:46Z andrius 
;
_cod_database_code 4508326

loop_
_symmetry_equiv_pos_site_id
_symmetry_equiv_pos_as_xyz
1 x,y,z
2 -x+1/2,y+1/2,-z+1/2
3 -x,-y,-z
4 x+1/2,-y+1/2,z+1/2

loop_
_atom_site_label
_atom_site_type_symbol
_atom_site_fract_x
_atom_site_fract_y
_atom_site_fract_z
_atom_site_adp_type
_atom_site_U_iso_or_equiv
_atom_site_symmetry_multiplicity
_atom_site_occupancy
_atom_site_calc_flag
O1 O 0.22390(11) 0.49305(6) 0.13142(5) Uani 0.0156(2) 4 1 d
O3 O 0.11675(11) 0.14383(6) -0.02526(6) Uani 0.0165(2) 4 1 d
O2 O 0.08911(12) 0.36639(6) -0.01402(6) Uani 0.0154(2) 4 1 d
O4 O 0.18157(11) 0.01387(6) 0.12623(5) Uani 0.0148(2) 4 1 d
C2 C 0.43231(16) 0.19139(8) 0.13566(8) Uani 0.0110(3) 4 1 d
C6 C 0.63544(15) 0.36457(8) 0.18588(8) Uani 0.0135(3) 4 1 d
C4 C 0.81829(17) 0.19000(9) 0.24182(8) Uani 0.0146(3) 4 1 d
C3 C 0.62466(16) 0.13427(8) 0.19025(8) Uani 0.0140(3) 4 1 d
C5 C 0.82460(17) 0.30584(9) 0.23932(8) Uani 0.0142(3) 4 1 d
C1 C 0.43754(16) 0.31031(8) 0.13411(8) Uani 0.0111(3) 4 1 d
B1 B 0.23930(18) 0.39046(9) 0.08027(9) Uani 0.0114(3) 4 1 d
B2 B 0.23245(19) 0.11458(10) 0.07817(9) Uani 0.0121(3) 4 1 d
H6 H 0.641784 0.454951 0.184364 Uiso 0.0162 4 1 d
H4 H 0.962952 0.143343 0.283593 Uiso 0.0175 4 1 d
H3 H 0.621976 0.043852 0.192203 Uiso 0.0167 4 1 d
H5 H 0.974798 0.350319 0.278435 Uiso 0.0171 4 1 d
H7 H 0.1079(15) 0.5429(8) 0.0911(9) Uiso 0.0234 4 1 d
H8 H 0.098(2) 0.2886(3) -0.0404(10) Uiso 0.0232 4 1 d
H10 H 0.2351(18) 0.0079(10) 0.2093(3) Uiso 0.0222 4 1 d
H9 H 0.0044(16) 0.0879(8) -0.0576(10) Uiso 0.0248 4 1 d

loop_
_atom_site_aniso_label
_atom_site_aniso_type_symbol
_atom_site_aniso_U_11
_atom_site_aniso_U_22
_atom_site_aniso_U_33
_atom_site_aniso_U_12
_atom_site_aniso_U_13
_atom_site_aniso_U_23
O1 O 0.0196(4) 0.0095(4) 0.0162(4) 0.0031(3) -0.0060(3) -0.0028(3)
O3 O 0.0230(4) 0.0114(4) 0.0137(4) -0.0028(3) -0.0057(3) 0.0016(3)
O2 O 0.0195(4) 0.0117(4) 0.0135(4) 0.0022(3) -0.0070(3) 0.0000(3)
O4 O 0.0195(4) 0.0096(4) 0.0142(3) -0.0028(3) -0.0038(3) 0.0004(3)
C2 C 0.0119(5) 0.0090(5) 0.0115(5) -0.0007(4) -0.0027(4) 0.0008(4)
C6 C 0.0132(5) 0.0092(5) 0.0171(5) -0.0011(4) -0.0031(4) -0.0004(4)
C4 C 0.0112(5) 0.0132(6) 0.0186(5) 0.0020(4) -0.0019(4) 0.0003(4)
C3 C 0.0138(5) 0.0088(5) 0.0185(5) 0.0011(4) -0.0024(4) 0.0019(4)
C5 C 0.0105(5) 0.0135(6) 0.0181(5) -0.0005(4) -0.0019(4) -0.0013(4)
C1 C 0.0120(5) 0.0083(5) 0.0124(5) 0.0003(4) -0.0022(4) 0.0001(4)
B1 B 0.0145(5) 0.0092(6) 0.0098(5) 0.0018(5) -0.0029(4) -0.0003(4)
B2 B 0.0145(5) 0.0084(6) 0.0129(6) -0.0009(5) -0.0021(4) 0.0003(5)

loop_
_atom_type_symbol
_atom_type_scat_dispersion_real
_atom_type_scat_dispersion_imag
_atom_type_scat_source
_atom_type_scat_versus_stol_list
C 0.0033 0.0016 'International Tables Vol C tables 4.2.6.8 and 6.1.1.1'
;
 stol     0.00    0.05    0.10    0.15    0.20    0.25    0.30    0.35    0.40
  f      6.000   5.755   5.129   4.349   3.605   2.993   2.530   2.198   1.966
 stol     0.45    0.50    0.55    0.60    0.65    0.70    0.75    0.80    0.85
  f      1.805   1.690   1.604   1.535   1.476   1.422   1.369   1.317   1.265
 stol     0.90    0.95    1.00    1.05    1.10    1.15    1.20    1.25    1.30
  f      1.213   1.161   1.109   1.058   1.007   0.958   0.910   0.863   0.818
 stol     1.35    1.40    1.45    1.50    1.55    1.60    1.65    1.70    1.75
  f      0.775   0.734   0.694   0.656   0.621   0.587   0.554   0.524   0.495
;
H 0.0000 0.0000 'International Tables Vol C tables 4.2.6.8 and 6.1.1.1'
;
 stol     0.00    0.05    0.10    0.15    0.20    0.25    0.30    0.35    0.40
  f      1.000   0.943   0.801   0.628   0.469   0.341   0.246   0.178   0.130
 stol     0.45    0.50    0.55    0.60    0.65    0.70    0.75    0.80    0.85
  f      0.096   0.071   0.054   0.041   0.032   0.025   0.020   0.016   0.013
 stol     0.90    0.95    1.00    1.05    1.10    1.15    1.20    1.25    1.30
  f      0.011   0.009   0.007   0.006   0.005   0.004   0.004   0.003   0.003
 stol     1.35    1.40    1.45    1.50    1.55    1.60    1.65    1.70    1.75
  f      0.002   0.002   0.002   0.002   0.001   0.001   0.001   0.001   0.001
;
B 0.0013 0.0007 'International Tables Vol C tables 4.2.6.8 and 6.1.1.1'
;
 stol     0.00    0.05    0.10    0.15    0.20    0.25    0.30    0.35    0.40
  f      5.000   4.726   4.069   3.334   2.720   2.280   1.990   1.804   1.681
 stol     0.45    0.50    0.55    0.60    0.65    0.70    0.75    0.80    0.85
  f      1.594   1.523   1.459   1.397   1.334   1.270   1.206   1.142   1.078
 stol     0.90    0.95    1.00    1.05    1.10    1.15    1.20    1.25    1.30
  f      1.016   0.955   0.896   0.840   0.787   0.736   0.688   0.643   0.600
 stol     1.35    1.40    1.45    1.50    1.55    1.60    1.65    1.70    1.75
  f      0.561   0.524   0.489   0.456   0.426   0.398   0.372   0.348   0.325
;
O 0.0106 0.0060 'International Tables Vol C tables 4.2.6.8 and 6.1.1.1'
;
 stol     0.00    0.05    0.10    0.15    0.20    0.25    0.30    0.35    0.40
  f      8.000   7.799   7.253   6.493   5.658   4.855   4.142   3.544   3.059
 stol     0.45    0.50    0.55    0.60    0.65    0.70    0.75    0.80    0.85
  f      2.675   2.377   2.147   1.971   1.835   1.728   1.644   1.574   1.516
 stol     0.90    0.95    1.00    1.05    1.10    1.15    1.20    1.25    1.30
  f      1.465   1.418   1.375   1.334   1.295   1.256   1.217   1.179   1.141
 stol     1.35    1.40    1.45    1.50    1.55    1.60    1.65    1.70    1.75
  f      1.104   1.066   1.029   0.993   0.957   0.922   0.888   0.854   0.821
;

loop_
_geom_angle_atom_site_label_1
_geom_angle_atom_site_label_2
_geom_angle_atom_site_label_3
_geom_angle
_geom_angle_publ_flag
B1 O1 H7 114.0(10) no
B1 O2 H8 114.0(10) no
B2 O3 H9 114.0(10) no
B2 O4 H10 113.0(10) no
C2 C1 C6 118.37(10) no
C2 C1 B1 126.63(10) yes
C6 C1 B1 115.00(10) yes
C3 C2 B2 115.22(10) yes
C1 C2 C3 118.35(10) no
C1 C2 B2 126.41(10) yes
C2 C3 C4 122.22(10) no
C3 C4 C5 119.49(10) no
C4 C5 C6 119.41(10) no
C1 C6 C5 122.17(10) no
C4 C3 H3 119.00 no
C2 C3 H3 119.00 no
C3 C4 H4 120.00 no
C5 C4 H4 120.00 no
C4 C5 H5 120.00 no
C6 C5 H5 120.00 no
C5 C6 H6 119.00 no
C1 C6 H6 119.00 no
O1 B1 O2 118.19(10) yes
O2 B1 C1 125.05(10) yes
O1 B1 C1 116.73(10) yes
O3 B2 C2 120.15(10) yes
O4 B2 C2 121.36(10) yes
O3 B2 O4 118.34(10) yes

loop_
_geom_bond_atom_site_label_1
_geom_bond_atom_site_label_2
_geom_bond_distance
_geom_bond_publ_flag
O1 B1 1.3695(10) yes
O2 B1 1.3597(10) yes
O3 B2 1.3595(10) yes
O4 B2 1.3711(10) yes
O1 H7 0.980(10) no
O2 H8 0.980(10) no
O3 H9 0.980(10) no
O4 H10 0.980(4) no
C1 C2 1.4244(10) no
C1 C6 1.4030(10) no
C1 B1 1.5798(10) yes
C2 C3 1.4064(10) no
C2 B2 1.5767(10) yes
C3 C4 1.3914(10) no
C4 C5 1.3879(10) no
C5 C6 1.3972(10) no
C3 H3 1.0800 no
C4 H4 1.0800 no
C5 H5 1.0800 no
C6 H6 1.0800 no
